data_9004473
loop_
_publ_author_name
'Hawthorne, F. C.'
'Cooper, M. A.'
'Taylor, M. C.'

_publ_section_title
;
 Refinement of the crystal structure of tadzhikite
;
_journal_name_full 'The Canadian Mineralogist'
_journal_page_first 817
_journal_page_last 822
_journal_volume 36
_journal_year 1998
_chemical_compound_source 'Dara-i-Pioz, Tadzhikistan'
_chemical_formula_sum
;Al0.07 B4 Ca4 Ce8 Dy4 Er4 Fe0.3 Gd4 H12 La8 Mn0.04 Na2 Nd8 O38 Pr4 Si4 Sm4
 Ti0.56 Y2
;
_chemical_name_mineral Tadzhikite-(Ce)
_space_group_IT_number 13
_symmetry_space_group_name_Hall '-P 2ya'
_symmetry_space_group_name_H-M 'P 1 2/a 1'
_cell_angle_alpha 90
_cell_angle_beta 111.39
_cell_angle_gamma 90
_cell_formula_units_Z 2
_cell_length_a 19.058
_cell_length_b 4.729
_cell_length_c 10.321
_cell_volume 866.112
_database_code_amcsd 0005547
_exptl_crystal_density_diffrn 29.551
_cod_original_formula_sum
;Si4 Ti.56 Fe.3 Al.07 Mn.04 B4 Ca4 (Y2 Na2) (Ce8 Nd8 La8 Dy4 Pr4 Gd4 Sm4 Er4)
 (O38 H12)
;
_cod_database_code 9004473

loop_
_space_group_symop_operation_xyz
x,y,z
1/2-x,y,-z
1/2+x,-y,z
-x,-y,-z

loop_
_atom_site_aniso_label
_atom_site_aniso_U_11
_atom_site_aniso_U_22
_atom_site_aniso_U_33
_atom_site_aniso_U_12
_atom_site_aniso_U_13
_atom_site_aniso_U_23
Si1 0.019(1) 0.028(2) 0.013(1) 0.000(1) 0.006(1) 0.000(1)
Si2 0.019(2) 0.027(2) 0.012(1) 0.001(1) 0.006(1) 0.000(1)
Ti 0.019(1) 0.030(2) 0.014(1) 0.001(1) 0.002(1) -0.003(1)
Fe 0.019(1) 0.030(2) 0.014(1) 0.001(1) 0.002(1) -0.003(1)
Al 0.019(1) 0.030(2) 0.014(1) 0.001(1) 0.002(1) -0.003(1)
Mn 0.019(1) 0.030(2) 0.014(1) 0.001(1) 0.002(1) -0.003(1)
B1 0.015(4) 0.027(6) 0.009(4) 0.002(5) 0.004(4) 0.001(4)
B2 0.017(5) 0.022(5) 0.008(4) 0.001(4) 0.005(3) 0.004(4)
Ca1 0.022(1) 0.029(1) 0.011(1) 0.000(1) 0.007(1) 0.001(1)
Ca2 0.017(1) 0.030(1) 0.013(1) 0.000(1) 0.007(1) -0.001(1)
Y2 0.017(1) 0.030(1) 0.013(1) 0.000(1) 0.007(1) -0.001(1)
Na2 0.017(1) 0.030(1) 0.013(1) 0.000(1) 0.007(1) -0.001(1)
O1 0.030(4) 0.032(4) 0.016(3) 0.005(4) 0.009(3) 0.002(3)
O-H1 0.030(4) 0.032(4) 0.016(3) 0.005(4) 0.009(3) 0.002(3)
O2 0.024(4) 0.034(5) 0.020(4) 0.000(4) 0.006(3) 0.002(3)
O3 0.029(4) 0.036(5) 0.020(4) 0.010(4) 0.005(3) -0.001(3)
O-H3 0.029(4) 0.036(5) 0.020(4) 0.010(4) 0.005(3) -0.001(3)
O4 0.029(4) 0.032(4) 0.021(4) -0.001(4) 0.013(3) 0.002(3)
O-H4 0.029(4) 0.032(4) 0.021(4) -0.001(4) 0.013(3) 0.002(3)
O5 0.032(4) 0.043(5) 0.019(4) 0.007(4) 0.011(3) 0.003(4)
O6 0.029(4) 0.036(5) 0.019(4) 0.002(4) 0.011(3) 0.002(3)
O7 0.022(4) 0.037(5) 0.017(3) -0.004(4) 0.006(3) 0.000(3)
O-H7 0.022(4) 0.037(5) 0.017(3) -0.004(4) 0.006(3) 0.000(3)
O8 0.036(5) 0.035(5) 0.014(3) 0.002(4) 0.004(3) 0.002(3)
O-H8 0.036(5) 0.035(5) 0.014(3) 0.002(4) 0.004(3) 0.002(3)
O9 0.025(4) 0.037(5) 0.028(4) -0.004(4) 0.013(3) -0.005(4)
O10 0.022(4) 0.038(5) 0.020(4) 0.002(4) 0.007(3) 0.003(3)
O11 0.028(4) 0.038(5) 0.018(3) -0.010(4) 0.008(3) -0.001(3)
O-H11 0.028(4) 0.038(5) 0.018(3) -0.010(4) 0.008(3) -0.001(3)
O12 0.037(7) 0.038(7) 0.010(4) 0 0.008(4) 0
O13 0.025(6) 0.032(6) 0.024(5) 0 0.010(4) 0

loop_
_atom_site_label
_atom_site_fract_x
_atom_site_fract_y
_atom_site_fract_z
_atom_site_occupancy
_atom_site_U_iso_or_equiv
_atom_site_type_symbol
_atom_site_attached_hydrogens
Si1 .1025(2) .4847(8) .6480(3) 1.0 0.020(1) Si 0
Si2 .3870(2) .4963(8) .8365(3) 1.0 0.020(1) Si 0
Ti 0 0 0 0.56 0.022(1) Ti 0
Fe 0 0 0 0.30 0.022(1) Fe 0
Al 0 0 0 0.07 0.022(1) Al 0
Mn 0 0 0 0.04 0.022(1) Mn 0
B1 .1724(6) .5238(28) .4515(9) 1.0 0.017(3) B 0
B2 .2465(6) .4582(25) .8650(10) 1.0 0.015(3) B 0
Ca1 .2521(1) .0011(5) .3402(2) 1.0 0.021(1) Ca 0
Ca2 .3443(1) .9615(4) .0703(1) 0.43 0.020(1) Ca 0
Y2 .3443(1) .9615(4) .0703(1) 0.45 0.020(1) Y 0
Na2 .3443(1) .9615(4) .0703(1) 0.12 0.020(1) Na 0
Ce1 .0385(9) .0147(16) .3593(5) 0.18000 0.011(1) Ce 0
Nd1 .0385(9) .0147(16) .3593(5) 0.09000 0.011(1) Nd 0
La1 .0385(9) .0147(16) .3593(5) 0.04000 0.011(1) La 0
Dy1 .0385(9) .0147(16) .3593(5) 0.03000 0.011(1) Dy 0
Pr1 .0385(9) .0147(16) .3593(5) 0.02000 0.011(1) Pr 0
Gd1 .0385(9) .0147(16) .3593(5) 0.02000 0.011(1) Gd 0
Sm1 .0385(9) .0147(16) .3593(5) 0.02000 0.011(1) Sm 0
Er1 .0385(9) .0147(16) .3593(5) 0.01000 0.011(1) Er 0
Ce2 -.0475(7) .0809(45) .6369(10) 0.03000 0.011(1) Ce 0
Nd2 -.0475(7) .0809(45) .6369(10) 0.02000 0.011(1) Nd 0
La2 -.0475(7) .0809(45) .6369(10) 0.01000 0.011(1) La 0
Ce3 .0371(8) .1225(52) .3585(12) 0.03000 0.011(1) Ce 0
Nd3 .0371(8) .1225(52) .3585(12) 0.01000 0.011(1) Nd 0
La3 .0371(8) .1225(52) .3585(12) 0.01000 0.011(1) La 0
Ce4 .0474(11) .0230(16) .3628(5) 0.17000 0.011(1) Ce 0
Nd4 .0474(11) .0230(16) .3628(5) 0.08000 0.011(1) Nd 0
La4 .0474(11) .0230(16) .3628(5) 0.04000 0.011(1) La 0
Dy4 .0474(11) .0230(16) .3628(5) 0.03000 0.011(1) Dy 0
Pr4 .0474(11) .0230(16) .3628(5) 0.02000 0.011(1) Pr 0
Gd4 .0474(11) .0230(16) .3628(5) 0.02000 0.011(1) Gd 0
Sm4 .0474(11) .0230(16) .3628(5) 0.02000 0.011(1) Sm 0
Er4 .0474(11) .0230(16) .3628(5) 0.01000 0.011(1) Er 0
O1 .4567(5) .2525(9) .4341(8) 0.20000 0.026(3) O 0
O-H1 .4567(5) .2525(9) .4341(8) 0.80000 0.026(3) O 1
O2 .3226(5) .3155(19) .2430(8) 1.00000 0.027(3) O 0
O3 .0719(4) .7002(19) .7329(8) 0.35000 0.030(3) O 0
O-H3 .0719(4) .7002(19) .7329(8) 0.65000 0.030(3) O 1
O4 .1329(5) .6660(18) .5416(8) 0.80000 0.026(3) O 0
O-H4 .1329(5) .6660(18) .5416(8) 0.20000 0.026(3) O 1
O5 .4619(5) .1964(20) .1308(8) 1.00000 0.031(3) O 0
O6 .2537(5) .7545(19) .1398(8) 1.00000 0.027(3) O 0
O7 .1673(5) .2288(19) .4473(8) 0.35000 0.026(3) O 0
O-H7 .1673(5) .2288(19) .4473(8) 0.65000 0.026(3) O 1
O8 .1330(5) .6713(20) .3096(8) 0.65000 0.030(3) O 0
O-H8 .1330(5) .6713(20) .3096(8) 0.35000 0.030(3) O 1
O9 .3125(5) .3286(20) .8392(8) 1.00000 0.029(3) O 0
O10 .0864(4) .7294(20) .0431(8) 1.00000 0.027(3) O 0
O11 .0538(5) .2578(20) .1584(8) 0.65000 0.028(3) O 0
O-H11 .0538(5) .2578(20) .1584(8) 0.35000 0.028(3) O 1
O12 .25 .3315 0 1.00000 0.029(4) O 0
O13 .25 .6494 .5 1.00000 0.027(4) O 0

loop_
_cod_changelog_entry_id
_cod_changelog_entry_author
_cod_changelog_entry_date
_cod_changelog_entry_text
1
;cod-tools version 3.8.0
Id: cif_guess_AMCSD_atom_types 9581 2023-05-17 12:35:41Z saulius
;
2023-05-21T08:52:27+03:00
;Derived atom types and hydrogen counts
from atom names that follow the AMCSD naming convention
(Wat == water, O-H == hydroxyl).
;
2
;cod-tools version 3.10.1
Id: cif_fix_AMCSD_aniso_labels 10200 2024-08-01 14:09:44Z saulius
;
2024-08-02T12:20:35+03:00
;Changed the following '_atom_site_aniso_label' values:
'OH1' -> 'O-H1'
'OH3' -> 'O-H3'
'OH4' -> 'O-H4'
'OH7' -> 'O-H7'
'OH8' -> 'O-H8'
'OH11' -> 'O-H11'
;

loop_
_cod_entry_issue_id
_cod_entry_issue_origin
_cod_entry_issue_severity
_cod_entry_issue_description
1 upstream warning
;
 In the table of atomic positions and displacement factors of the original
 publication RE1, RE2, RE3, RE4 disorder sites are defined. In the upstream
 CIF these sites are represented by providing several atom entries with same
 coordinates, but different occupancies (for example, the RE1 site is
 represented by the Ce1, Nd1, La1, Dy1, Pr1, Gd1, Sm1, Er1 atom entries).
 However, such representation results in atom bumps (atoms that are too close
 to each other).
;

loop_
_cod_related_entry_id
_cod_related_entry_database
_cod_related_entry_code
1 AMCSD 0005547
